data_4031236
loop_
_publ_author_name
'Dunphy, R.F.'
'Lau, C.'
'Lynton, H.'
'Passmore, J.'

_publ_section_title
;
 Crystal structure of chlorodifluoro-oxosulfur(VI) hexafluoroarsenate(V),
 O S Cl F2 (As F6)
;
_journal_name_full
;
Journal of the Chemical Society. Dalton Transactions, Inorganic Chemistry 
(1972-)
;
_journal_page_first 2533
_journal_page_last 2535
_journal_volume 1973
_journal_year 1973
_chemical_formula_sum 'As Cl F8 O S'
_chemical_name_systematic '(O S Cl F2) (As F6)'
_space_group_IT_number 14
_symmetry_space_group_name_Hall '-P 2yn'
_symmetry_space_group_name_H-M 'P 1 21/n 1'
_cell_angle_alpha 90
_cell_angle_beta 95.7
_cell_angle_gamma 90
_cell_formula_units_Z 4
_cell_length_a 9.96
_cell_length_b 8.94
_cell_length_c 8.295
_cell_volume 734.955
_citation_journal_id_ASTM JCDTBI
_cod_data_source_file Dunphy_JCDTBI_1973_1843.cif
_cod_data_source_block As1Cl1F8O1S1
_cod_original_cell_volume 734.9547
_cod_original_sg_symbol_Hall '-P 2ybc (x-z,y,z)'
_cod_original_formula_sum 'As1 Cl1 F8 O1 S1'
_cod_database_code 4031236

loop_
_symmetry_equiv_pos_as_xyz
x,y,z
-x+1/2,y+1/2,-z+1/2
-x,-y,-z
x-1/2,-y-1/2,z-1/2

loop_
_atom_site_label
_atom_site_type_symbol
_atom_site_fract_x
_atom_site_fract_y
_atom_site_fract_z
_atom_site_occupancy
_atom_site_U_iso_or_equiv
F8 F-1 0.6933 0.7181 0.8335 1 0.0
F1 F-1 0.3142 0.4095 0.601 0.667 0.0
O2 O-2 0.3686 0.4392 0.8735 0.333 0.0
S1 S+6 0.3782 0.3371 0.7456 1 0.0
Cl1 Cl-1 0.5583 0.3036 0.718 1 0.0
F5 F-1 0.4958 0.6559 0.6661 1 0.0
F7 F-1 0.639 0.8518 0.5895 1 0.0
F6 F-1 0.4774 0.7696 0.9177 1 0.0
O1 O-2 0.3142 0.4095 0.601 0.333 0.0
O3 O-2 0.3131 0.1988 0.7755 0.333 0.0
F2 F-1 0.3686 0.4392 0.8735 0.667 0.0
F3 F-1 0.3131 0.1988 0.7755 0.667 0.0
F9 F-1 0.6185 0.9702 0.8403 1 0.0
As1 As+5 0.5576 0.8116 0.755 1 0.0
F4 F-1 0.4202 0.9045 0.6724 1 0.0
